data_4126003
loop_
_publ_author_name
'Yang, Jingjing'
'Zhang, Yue-Biao'
'Liu, Qi'
'Trickett, Christopher A.'
'Guti\'errez-Puebla, Enrique'
'Monge, M \'Angeles'
'Cong, Hengjiang'
'Aldossary, Abdulrahman'
'Deng, Hexiang'
'Yaghi, Omar M.'

_publ_section_title
;
 Principles of Designing Extra-Large Pore Openings and Cages in Zeolitic
 Imidazolate Frameworks.
;
_journal_issue 18
_journal_name_full 'Journal of the American Chemical Society'
_journal_page_first 6448
_journal_page_last 6455
_journal_paper_doi 10.1021/jacs.7b02272
_journal_volume 139
_journal_year 2017
_chemical_formula_moiety 'C22 H12.25 Br2.25 N9 O2 Zn2, 0.25(Br)'
_chemical_formula_sum 'C22 H13.5 Br2.5 N9 O2 Zn2'
_chemical_formula_weight 766.43
_chemical_name_common ZIF-725
_space_group_crystal_system hexagonal
_space_group_IT_number 191
_space_group_name_Hall '-P 6 2'
_space_group_name_H-M_alt 'P 6/m m m'
_symmetry_space_group_name_Hall '-P 6 2'
_symmetry_space_group_name_H-M 'P 6/m m m'
_atom_sites_solution_hydrogens geom
_atom_sites_solution_primary 'intrinsic phasing'
_atom_sites_solution_secondary difmap
_audit_creation_date 2015-10-11
_audit_creation_method
;
Olex2 1.2
(compiled 2015.09.30 svn.r3233 for OlexSys, GUI svn.r5103)
;
_cell_angle_alpha 90
_cell_angle_beta 90
_cell_angle_gamma 120
_cell_formula_units_Z 24
_cell_length_a 42.586(3)
_cell_length_b 42.586(3)
_cell_length_c 19.8692(13)
_cell_measurement_reflns_used 9900
_cell_measurement_temperature 100(2)
_cell_measurement_theta_max 21.680
_cell_measurement_theta_min 2.409
_cell_volume 31206(4)
_computing_cell_refinement 'SAINT V8.34A Bruker-AXS, Madison WI'
_computing_data_collection 'Bruker APEX2 Bruker-AXS, Madison WI'
_computing_data_reduction 'SAINT V8.34A Bruker-AXS, Madison WI'
_computing_molecular_graphics
;
Bruker SHELXTL Bruker-AXS, Madison WI
and local programs
;
_computing_publication_material 'Bruker SHELXTL Bruker-AXS, Madison WI'
_computing_structure_refinement 'SHELXL-2014/7 (Sheldrick, 2013)'
_computing_structure_solution 'SHELXT 2014/4 Bruker-AXS, Madison WI'
_diffrn_ambient_temperature 100(2)
_diffrn_measured_fraction_theta_full 0.990
_diffrn_measured_fraction_theta_max 0.992
_diffrn_measurement_device_type 'Bruker APEX-II CCD diffractometer'
_diffrn_measurement_method '/w scans with narrow frames'
_diffrn_radiation_monochromator 'silicon 111'
_diffrn_radiation_type synchrotron
_diffrn_radiation_wavelength 1.0332
_diffrn_reflns_av_R_equivalents 0.2655
_diffrn_reflns_av_unetI/netI 0.0592
_diffrn_reflns_Laue_measured_fraction_full 0.990
_diffrn_reflns_Laue_measured_fraction_max 0.992
_diffrn_reflns_limit_h_max 30
_diffrn_reflns_limit_h_min -30
_diffrn_reflns_limit_k_max 30
_diffrn_reflns_limit_k_min -30
_diffrn_reflns_limit_l_max 14
_diffrn_reflns_limit_l_min -14
_diffrn_reflns_number 90065
_diffrn_reflns_point_group_measured_fraction_full 0.990
_diffrn_reflns_point_group_measured_fraction_max 0.992
_diffrn_reflns_theta_full 21.985
_diffrn_reflns_theta_max 21.965
_diffrn_reflns_theta_min 2.124
_diffrn_source
;
Advanced Light Source, station 11.3.1
;
_exptl_absorpt_coefficient_mu 3.253
_exptl_absorpt_correction_T_max 0.781
_exptl_absorpt_correction_T_min 0.402
_exptl_absorpt_correction_type multi-scan
_exptl_absorpt_process_details
;
SADABS-2014/5 (Bruker,2014/5) was used for absorption correction.
wR2(int) was 0.1820 before and 0.1289 after correction.
The Ratio of minimum to maximum transmission is 0.5146.
The \l/2 correction factor is Not present.
;
_exptl_crystal_colour Colorless
_exptl_crystal_density_diffrn 0.979
_exptl_crystal_description Block
_exptl_crystal_F_000 8928
_exptl_crystal_size_max 0.1
_exptl_crystal_size_mid 0.1
_exptl_crystal_size_min 0.08
_refine_diff_density_max 0.720
_refine_diff_density_min -0.574
_refine_diff_density_rms 0.108
_refine_ls_extinction_method none
_refine_ls_goodness_of_fit_ref 1.152
_refine_ls_hydrogen_treatment constr
_refine_ls_matrix_type full
_refine_ls_number_parameters 348
_refine_ls_number_reflns 2411
_refine_ls_number_restraints 473
_refine_ls_restrained_S_all 1.131
_refine_ls_R_factor_all 0.1996
_refine_ls_R_factor_gt 0.1621
_refine_ls_shift/su_max 0.000
_refine_ls_shift/su_mean 0.000
_refine_ls_structure_factor_coef Fsqd
_refine_ls_weighting_details 'w=1/[\s^2^(Fo^2^)+(0.2000P)^2^+700.0000P] where P=(Fo^2^+2Fc^2^)/3'
_refine_ls_weighting_scheme calc
_refine_ls_wR_factor_gt 0.4143
_refine_ls_wR_factor_ref 0.4377
_reflns_Friedel_coverage 0.000
_reflns_number_gt 1548
_reflns_number_total 2411
_reflns_threshold_expression 'I > 2\s(I)'
_cod_data_source_file ja7b02272_si_016.cif
_cod_data_source_block ZIF-725_bam
_cod_depositor_comments 'Adding full bibliography for 4125998--4126004.cif.'
_cod_original_formula_sum 'C22 H13.50 Br2.50 N9 O2 Zn2'
_cod_database_code 4126003
_shelxl_version_number 2014/6
_shelx_space_group_comment
;
The symmetry employed for this shelxl refinement is uniquely defined
by the following loop, which should always be used as a source of
symmetry information in preference to the above space-group names.
They are only intended as comments.
;
_shelx_estimated_absorpt_t_max 0.781
_shelx_estimated_absorpt_t_min 0.737
_olex2_refinement_description
;
1. Fixed Uiso
 At 1.2 times of:
  All C(H) groups
2. Restrained distances
 Zn2-N10 = Zn2_$1-N10_$1
 2 with sigma of 0.02
 N4-C4
 1.5 with sigma of 0.02
 O2-N4 = O2_$1-N4
 1.25 with sigma of 0.02
 C3-C3_$1
 1.4 with sigma of 0.02
 C1-C1_$2
 1.4 with sigma of 0.02
 C3-C4
 2.3 with sigma of 0.02
 C20-C21
 2.3 with sigma of 0.02
 C17-C16
 2.3 with sigma of 0.02
 C24-C25
 2.2 with sigma of 0.02
 Br5-C27 = Br5_$4-C27_$4
 1.8 with sigma of 0.02
 C9-C10
 2.3 with sigma of 0.02
 C6-C5
 2.3 with sigma of 0.02
 C15-C14
 1.39 with sigma of 0.02
 Br3-C19 = Br4-C23 = Br2'-C13 = Br2-C12 = Br1-C8
 1.8 with sigma of 0.02
 N2-C2
 1.5 with sigma of 0.02
 O1-N2
 1.25 with sigma of 0.02
 Zn1-N3
 2 with sigma of 0.02
 O2_$1-O2 \\sim O2-C4
 with sigma of 0.02
 N10-C20 \\sim N10-C21
 with sigma of 0.02
 N9-C16 \\sim N9-C17
 with sigma of 0.02
 N8-C24 \\sim N8-C25
 with sigma of 0.02
 N6-C9 \\sim N6-C10 \\sim N7-C9 \\sim N7-C15
 with sigma of 0.02
 N3-C4 \\sim N3-C3
 with sigma of 0.02
 C2-O1 \\sim O1-O1_$2
 with sigma of 0.02
3. Restrained planarity
 N8, N8_$4, C25_$4, C25, C24, C27, C27_$4, C26_$4, C26, Br5_$4, Br5
 with sigma of 0.1
 N5_$3, C5, N5, C6, C6_$3, C7_$3, C8_$3, C8, C7
 with sigma of 0.1
 N3, N3_$1, N4, C3, C3_$1, C4, O2_$1, O2
 with sigma of 0.1
 C9, N7, C10, N6, C15, C14, C13, C12, C11, Br2', Br2
 with sigma of 0.1
 O1, O1_$2, N1, N1_$2, N2, C1, C1_$2, C2
 with sigma of 0.1
4. Uiso/Uaniso restraints and constraints
N3 \\sim N4 \\sim C3 \\sim C4 \\sim O2: within 1.7A with sigma of 0.04 and
sigma for terminal atoms of 0.08
C2 \\sim N2 \\sim O1: within 2A with sigma of 0.02 and sigma for terminal atoms
of 0.04
Uanis(C12) \\sim Ueq, Uanis(C13) \\sim Ueq: with sigma of 0.1 and sigma for
terminal atoms of 0.2
Uanis(Br1) \\sim Ueq, Uanis(Br2) \\sim Ueq, Uanis(Br2') \\sim Ueq, Uanis(Br3)
\\sim Ueq, Uanis(Br4) \\sim Ueq, Uanis(Br5) \\sim Ueq: with sigma of 0.04 and
sigma for terminal atoms of 0.08
Uanis(C2) \\sim Ueq: with sigma of 0.1 and sigma for terminal atoms of 0.2
Uanis(C5) = Uanis(C24)
Uanis(N5) = Uanis(N8)
Uanis(C6) = Uanis(C25)
Uanis(C7) = Uanis(C26)
Uanis(C8) = Uanis(C27)
Uanis(Br2') = Uanis(Br2)
Uanis(Zn1) = Uanis(Zn2)
5. Rigid body (RIGU) restrains
 Zn1, Zn2, C1, C5, C6, C7, C8, C3, C4, C9, C15, C14, C13, C12, C11, C10, C16,
 C17, C18, C19, C25, C24, C20, C21, C22, C23, C27, C26, N1, N7, N9, N2, N5, N3,
 N6, N4, N10, N8, Br1, Br4, Br3, Br2', Br2, Br5, O1, O2
 with sigma for 1-2 distances of 0.004 and sigma for 1-3 distances of 0.004
6. Others
 Fixed Sof: Br1(0.5) H8(0.5) C14(0.75) H14(0.75) H15(0.25) C11(0.75) H11(0.75)
 C12(0.75) H12(0.375) C13(0.75) H13(0.375) H19(0.5) H25(0.5) H23(0.5) C27(0.5)
 H27(0.25) Br4(0.5) Br3(0.5) Br2'(0.375) Br2(0.375) C26(0.5) H26(0.5) Br5(0.25)
7.a Riding coordinates:
 C27(H27)
7.b Aromatic/amide H refined with riding coordinates:
 C5(H5), C7(H7), C8(H8), C3(H3), C9(H9), C14(H14), C15(H15), C11(H11),
 C12(H12), C13(H13), C16(H16), C18(H18), C19(H19), C25(H25), C24(H24), C20(H20),
  C22(H22), C23(H23), C26(H26)
7.c Fitted hexagon refined as free rotating group:
 C14(C15,C10,C11,C12,C13)
;

loop_
_space_group_symop_operation_xyz
'x, y, z'
'x-y, x, z'
'-y, x-y, z'
'-x, -y, z'
'-x+y, -x, z'
'y, -x+y, z'
'-y, -x, -z'
'x-y, -y, -z'
'x, x-y, -z'
'y, x, -z'
'-x+y, y, -z'
'-x, -x+y, -z'
'-x, -y, -z'
'-x+y, -x, -z'
'y, -x+y, -z'
'x, y, -z'
'x-y, x, -z'
'-y, x-y, -z'
'y, x, z'
'-x+y, y, z'
'-x, -x+y, z'
'-y, -x, z'
'x-y, -y, z'
'x, x-y, z'

loop_
_atom_site_label
_atom_site_type_symbol
_atom_site_fract_x
_atom_site_fract_y
_atom_site_fract_z
_atom_site_U_iso_or_equiv
_atom_site_adp_type
_atom_site_occupancy
_atom_site_site_symmetry_order
_atom_site_calc_flag
_atom_site_refinement_flags_posn
_atom_site_refinement_flags_adp
_atom_site_refinement_flags_occupancy
_atom_site_disorder_assembly
_atom_site_disorder_group
Br1 Br 0.4937(8) 0.2084(6) 0.4435(7) 0.437(14) Uani 0.5 1 d D U . A -1
Zn1 Zn 0.52558(18) 0.19312(12) 0.15060(19) 0.164(3) Uani 1 1 d D U . . .
Zn2 Zn 0.46917(18) 0.07917(12) 0.35504(19) 0.164(3) Uani 1 1 d D U . . .
O1 O 0.5739(8) 0.2441(7) 0.0582(6) 0.218(13) Uani 1 1 d D U . . .
N1 N 0.5093(10) 0.1788(9) 0.0547(13) 0.175(11) Uani 1 1 d . U . . .
N7 N 0.4680(8) 0.1139(7) 0.2923(13) 0.185(9) Uani 1 1 d D U . . .
N9 N 0.4445(9) 0.0304(7) 0.3116(11) 0.171(10) Uani 1 1 d D U . . .
N2 N 0.5624(9) 0.2324(8) 0.0000 0.196(16) Uani 1 2 d DS TU P . .
N5 N 0.5236(7) 0.2357(7) 0.1813(13) 0.184(6) Uani 1 1 d . U . . .
N3 N 0.5738(6) 0.2014(6) 0.1816(11) 0.196(9) Uani 1 1 d D U . . .
N6 N 0.4885(8) 0.1537(7) 0.2084(13) 0.196(9) Uani 1 1 d D U . . .
N4 N 0.5740(4) 0.1480(8) 0.1199(16) 0.260(17) Uani 1 2 d DS TU P . .
N10 N 0.5206(5) 0.0920(9) 0.3683(12) 0.176(8) Uani 1 1 d D U . . .
N8 N 0.4467(10) 0.0735(7) 0.4428(11) 0.184(6) Uani 1 1 d D U . . .
C1 C 0.4756(15) 0.1448(14) 0.0351(5) 0.29(3) Uani 1 1 d D U . . .
C2 C 0.5271(8) 0.1966(8) 0.0000 0.168(16) Uani 1 2 d DS TU P . .
C5 C 0.5264(9) 0.2632(5) 0.1445(15) 0.175(9) Uani 1 2 d DS TU P . .
H5 H 0.5300 0.2650 0.0972 0.210 Uiso 1 2 calc RS T P . .
C6 C 0.5186(9) 0.2425(9) 0.2517(14) 0.203(8) Uani 1 1 d D U . . .
C7 C 0.5126(10) 0.2241(11) 0.3120(17) 0.223(11) Uani 1 1 d . U . . .
H7 H 0.5102 0.2007 0.3118 0.268 Uiso 1 1 calc R . . . .
C8 C 0.5098(12) 0.2380(9) 0.3708(14) 0.253(14) Uani 1 1 d D U . . .
H8 H 0.5080 0.2258 0.4118 0.304 Uiso 0.5 1 calc R . . A -2
C3 C 0.5999(5) 0.2325(7) 0.2185(15) 0.234(14) Uani 1 1 d D U . . .
H3 H 0.5957 0.2501 0.2394 0.281 Uiso 1 1 calc R . . . .
C4 C 0.5914(3) 0.1828(7) 0.1586(13) 0.213(13) Uani 1 2 d DS TU P . .
C9 C 0.4986(9) 0.1348(7) 0.2526(13) 0.182(11) Uani 1 1 d D U . . .
H9 H 0.5214 0.1359 0.2552 0.218 Uiso 1 1 calc R . . . .
C14 C 0.4040(12) 0.1043(7) 0.2953(14) 0.30(4) Uani 0.75 1 d D U . B 1
H14 H 0.3955 0.0876 0.3318 0.356 Uiso 0.75 1 calc R . . B 1
C15 C 0.4394(11) 0.1185(8) 0.2725(15) 0.207(14) Uani 1 1 d DG U . . .
H15 H 0.4158 0.1072 0.2917 0.248 Uiso 0.25 1 calc R . . B 2
C10 C 0.4518(7) 0.1429(7) 0.2191(15) 0.238(19) Uani 1 1 d DG U . . .
C11 C 0.4288(12) 0.1530(8) 0.1886(14) 0.27(3) Uani 0.75 1 d G U . B 1
H11 H 0.4373 0.1696 0.1521 0.328 Uiso 0.75 1 calc R . . B 1
C12 C 0.3934(11) 0.1387(12) 0.211(2) 0.38(4) Uani 0.75 1 d DG U . . .
H12 H 0.3777 0.1456 0.1905 0.450 Uiso 0.375 1 calc R . . B 1
C13 C 0.3810(7) 0.1144(11) 0.265(2) 0.31(3) Uani 0.75 1 d DG U . B .
H13 H 0.3568 0.1046 0.2804 0.378 Uiso 0.375 1 calc R . . C 1
C16 C 0.4329(10) 0.0000 0.3518(14) 0.096(14) Uani 1 2 d DS TU P . .
H16 H 0.4370 0.0000 0.3988 0.115 Uiso 1 2 calc RS T P . .
C17 C 0.4365(14) 0.0206(10) 0.2440(12) 0.24(2) Uani 1 1 d D U . . .
C18 C 0.445(2) 0.0397(15) 0.179(2) 0.33(3) Uani 1 1 d . U . . .
H18 H 0.4617 0.0650 0.1760 0.401 Uiso 1 1 calc R . . . .
C19 C 0.430(2) 0.0201(13) 0.1248(19) 0.44(4) Uani 1 1 d D U . . .
H19 H 0.4318 0.0323 0.0838 0.526 Uiso 0.5 1 calc R . . D -2
C25 C 0.4115(10) 0.0528(7) 0.4658(15) 0.203(8) Uani 1 1 d D U . . .
H25 H 0.3906 0.0405 0.4381 0.243 Uiso 0.5 1 calc R . . E 2
C24 C 0.4678(11) 0.0850(9) 0.5000 0.175(9) Uani 1 2 d DS TU P . .
H24 H 0.4936 0.0990 0.5000 0.210 Uiso 1 2 calc RS T P . .
C20 C 0.5344(5) 0.0688(11) 0.359(3) 0.20(2) Uani 1 2 d DS TU P . .
H20 H 0.5218 0.0436 0.3491 0.239 Uiso 1 2 calc RS T P . .
C21 C 0.5478(12) 0.1276(10) 0.3763(17) 0.196(12) Uani 1 1 d D U . . .
C22 C 0.5474(14) 0.1587(12) 0.3984(15) 0.209(15) Uani 1 1 d . U . . .
H22 H 0.5246 0.1564 0.4087 0.251 Uiso 1 1 calc R . . . .
C23 C 0.5816(15) 0.1963(9) 0.4070(17) 0.258(17) Uani 1 1 d D U . . .
H23 H 0.5804 0.2179 0.4120 0.310 Uiso 0.5 1 calc R . . F 2
C27 C 0.348(2) 0.015(2) 0.471(2) 0.253(14) Uani 0.5 1 d D U . G -1
H27 H 0.3250 0.0019 0.4466 0.304 Uiso 0.25 1 d R . . G -1
Br4 Br 0.5821(6) 0.2389(4) 0.4227(8) 0.350(11) Uani 0.5 1 d D U . H 1
Br3 Br 0.4294(9) 0.0465(6) 0.0537(8) 0.509(19) Uani 0.5 1 d D U . I -1
Br2' Br 0.3346(8) 0.0982(9) 0.2870(18) 0.522(17) Uani 0.375 1 d D U . B -1
Br2 Br 0.3617(9) 0.1503(9) 0.1730(17) 0.522(17) Uani 0.375 1 d D U . B -1
O2 O 0.5409(5) 0.1360(8) 0.1065(18) 0.38(2) Uani 1 1 d D U . . .
C26 C 0.377(3) 0.0323(19) 0.422(4) 0.223(11) Uani 0.5 1 d . U . G -1
H26 H 0.3755 0.0312 0.3741 0.268 Uiso 0.5 1 calc R . . G -1
Br5 Br 0.310(2) -0.007(3) 0.414(2) 0.67(4) Uani 0.25 1 d D U . J -2

loop_
_atom_site_aniso_label
_atom_site_aniso_U_11
_atom_site_aniso_U_22
_atom_site_aniso_U_33
_atom_site_aniso_U_23
_atom_site_aniso_U_13
_atom_site_aniso_U_12
Br1 0.79(4) 0.52(3) 0.124(10) 0.105(13) 0.136(17) 0.42(3)
Zn1 0.327(6) 0.119(3) 0.046(3) 0.0121(18) 0.009(2) 0.112(3)
Zn2 0.327(6) 0.119(3) 0.046(3) 0.0121(18) 0.009(2) 0.112(3)
O1 0.38(3) 0.21(2) 0.037(17) 0.002(11) 0.005(12) 0.12(2)
N1 0.33(3) 0.17(2) 0.066(11) -0.014(11) -0.005(12) 0.16(2)
N7 0.349(18) 0.145(15) 0.066(13) 0.015(12) 0.011(12) 0.128(14)
N9 0.34(2) 0.135(11) 0.028(12) 0.018(8) 0.012(12) 0.112(11)
N2 0.36(4) 0.19(3) 0.046(19) 0.000 0.000 0.14(3)
N5 0.371(15) 0.172(10) 0.038(8) 0.019(6) 0.011(8) 0.159(10)
N3 0.314(13) 0.107(18) 0.141(19) 0.030(13) -0.013(10) 0.086(12)
N6 0.348(15) 0.163(15) 0.082(14) 0.025(12) 0.006(11) 0.131(11)
N4 0.29(2) 0.14(2) 0.30(3) -0.04(2) -0.022(12) 0.070(12)
N10 0.329(13) 0.164(17) 0.029(15) 0.020(14) 0.017(10) 0.117(11)
N8 0.371(15) 0.172(10) 0.038(8) 0.019(6) 0.011(8) 0.159(10)
C1 0.39(3) 0.24(3) 0.16(3) -0.05(2) -0.02(2) 0.11(3)
C2 0.33(4) 0.16(3) 0.05(2) 0.000 0.000 0.15(3)
C5 0.36(2) 0.190(11) 0.028(11) 0.011(5) 0.021(11) 0.182(10)
C6 0.379(16) 0.220(15) 0.042(9) 0.017(8) 0.010(9) 0.175(11)
C7 0.387(19) 0.26(2) 0.039(11) 0.028(11) 0.006(11) 0.171(14)
C8 0.40(2) 0.31(2) 0.047(12) 0.004(12) 0.006(12) 0.172(17)
C3 0.33(2) 0.14(2) 0.21(3) -0.017(19) -0.042(18) 0.106(16)
C4 0.272(14) 0.10(2) 0.21(3) 0.02(2) 0.008(10) 0.052(11)
C9 0.346(18) 0.13(2) 0.066(18) 0.012(15) 0.008(13) 0.122(15)
C14 0.37(2) 0.29(6) 0.25(5) 0.11(5) 0.07(2) 0.18(3)
C15 0.353(17) 0.16(3) 0.11(2) 0.03(2) 0.013(14) 0.135(16)
C10 0.354(16) 0.22(3) 0.15(3) 0.07(3) 0.027(14) 0.150(17)
C11 0.38(2) 0.24(5) 0.21(4) 0.07(4) 0.00(2) 0.17(3)
C12 0.40(2) 0.38(7) 0.37(5) 0.15(5) 0.06(3) 0.22(3)
C13 0.39(2) 0.28(5) 0.30(4) 0.07(4) 0.02(2) 0.18(3)
C16 0.15(3) 0.111(14) 0.014(18) 0.000 -0.012(17) 0.056(7)
C17 0.46(6) 0.21(2) 0.036(13) -0.005(10) -0.016(15) 0.16(2)
C18 0.65(7) 0.25(3) 0.049(15) 0.019(16) -0.01(2) 0.18(4)
C19 0.84(11) 0.29(4) 0.059(16) -0.003(17) -0.05(3) 0.19(4)
C25 0.379(16) 0.220(15) 0.042(9) 0.017(8) 0.010(9) 0.175(11)
C24 0.36(2) 0.190(11) 0.028(11) 0.011(5) 0.021(11) 0.182(10)
C20 0.265(15) 0.13(2) 0.16(6) -0.02(2) -0.011(11) 0.065(12)
C21 0.332(19) 0.159(17) 0.07(2) -0.001(15) 0.024(16) 0.100(12)
C22 0.40(4) 0.170(18) 0.04(2) 0.007(17) 0.03(2) 0.126(18)
C23 0.45(4) 0.177(17) 0.07(2) -0.003(17) 0.01(3) 0.096(19)
C27 0.40(2) 0.31(2) 0.047(12) 0.004(12) 0.006(12) 0.172(17)
Br4 0.56(3) 0.199(12) 0.221(14) -0.037(11) -0.015(16) 0.140(15)
Br3 0.88(5) 0.35(2) 0.125(10) 0.049(12) -0.090(19) 0.17(3)
Br2' 0.46(2) 0.62(3) 0.55(3) 0.30(3) 0.115(18) 0.32(2)
Br2 0.46(2) 0.62(3) 0.55(3) 0.30(3) 0.115(18) 0.32(2)
O2 0.31(3) 0.26(3) 0.52(5) -0.11(3) -0.08(2) 0.100(17)
C26 0.387(19) 0.26(2) 0.039(11) 0.028(11) 0.006(11) 0.171(14)
Br5 0.74(8) 0.80(8) 0.33(4) -0.01(7) 0.04(5) 0.28(7)

loop_
_atom_type_symbol
_atom_type_description
_atom_type_scat_dispersion_real
_atom_type_scat_dispersion_imag
_atom_type_scat_source
C C 0.0080 0.0040 'Calculated using XDISP in WinGX (Farrugia, 1999)'
H H 0.0000 0.0000 'Calculated using XDISP in WinGX (Farrugia, 1999)'
Br Br -1.8510 0.6250 'Calculated using XDISP in WinGX (Farrugia, 1999)'
N N 0.0150 0.0080 'Calculated using XDISP in WinGX (Farrugia, 1999)'
O O 0.0240 0.0140 'Calculated using XDISP in WinGX (Farrugia, 1999)'
Zn Zn -0.5290 2.6710 'Calculated using XDISP in WinGX (Farrugia, 1999)'

loop_
_geom_angle_atom_site_label_1
_geom_angle_atom_site_label_2
_geom_angle_atom_site_label_3
_geom_angle
_geom_angle_site_symmetry_1
_geom_angle_site_symmetry_3
N5 Zn1 N1 114.1(10) . .
N5 Zn1 N3 104.9(11) . .
N5 Zn1 N6 102.5(11) . .
N3 Zn1 N1 120.8(11) . .
N6 Zn1 N1 106.4(13) . .
N6 Zn1 N3 106.4(10) . .
N7 Zn2 N9 108.2(9) . .
N7 Zn2 N10 108.5(12) . .
N10 Zn2 N9 106.0(14) . .
N8 Zn2 N7 118.0(10) . .
N8 Zn2 N9 106.8(11) . .
N8 Zn2 N10 108.7(12) . .
C1 N1 Zn1 123.9(19) . .
C2 N1 Zn1 126(3) . .
C2 N1 C1 110(3) . .
C9 N7 Zn2 118.3(19) . .
C15 N7 Zn2 130(3) . .
C15 N7 C9 111(3) . .
C16 N9 Zn2 118.7(12) . .
C16 N9 C17 111(2) . .
C17 N9 Zn2 131(2) . .
O1 N2 O1 134(2) . 16
O1 N2 C2 113.1(11) . .
O1 N2 C2 113.1(11) 16 .
C5 N5 Zn1 128.1(17) . .
C5 N5 C6 108(2) . .
C6 N5 Zn1 124(2) . .
C3 N3 Zn1 125.1(13) . .
C4 N3 Zn1 126.0(11) . .
C4 N3 C3 107.4(16) . .
C9 N6 Zn1 120.3(19) . .
C9 N6 C10 109(2) . .
C10 N6 Zn1 130(2) . .
O2 N4 C4 114.0(10) . .
O2 N4 C4 114.0(10) 20_655 .
O2 N4 O2 132(2) . 20_655
C20 N10 Zn2 125.9(13) . .
C21 N10 Zn2 121(3) . .
C21 N10 C20 112(2) . .
C25 N8 Zn2 133.1(19) . .
C24 N8 Zn2 120.2(15) . .
C24 N8 C25 105.1(19) . .
C1 C1 N1 105.1(13) 16 .
N1 C2 N1 110(4) 16 .
N1 C2 N2 125(2) 16 .
N1 C2 N2 125(2) . .
N5 C5 N5 113(3) . 24
N5 C5 H5 123.6 24 .
N5 C5 H5 123.6 . .
C6 C6 N5 105.7(17) 24 .
C7 C6 N5 136(3) . .
C7 C6 C6 118(2) . 24
C6 C7 H7 118.7 . .
C8 C7 C6 123(4) . .
C8 C7 H7 118.7 . .
C7 C8 Br1 118(3) . .
C7 C8 C8 119(2) . 24
C7 C8 H8 120.5 . .
C8 C8 Br1 120.5(15) 24 .
C8 C8 H8 120.5 24 .
N3 C3 H3 125.8 . .
C3 C3 N3 108.3(9) 20_655 .
C3 C3 H3 125.8 20_655 .
N3 C4 N3 108.6(18) 20_655 .
N3 C4 N4 125.7(9) 20_655 .
N3 C4 N4 125.7(9) . .
N7 C9 N6 105(2) . .
N7 C9 H9 127.3 . .
N6 C9 H9 127.3 . .
C15 C14 H14 120.0 . .
C15 C14 C13 120.0 . .
C13 C14 H14 120.0 . .
N7 C15 C14 133(4) . .
N7 C15 H15 126.6 . .
N7 C15 C10 107(4) . .
C14 C15 C10 120.0 . .
C10 C15 H15 126.6 . .
C15 C10 N6 108(3) . .
C15 C10 C11 120.0 . .
C11 C10 N6 132(3) . .
C10 C11 H11 120.0 . .
C12 C11 C10 120.0 . .
C12 C11 H11 120.0 . .
C11 C12 H12 120.0 . .
C11 C12 C13 120.0 . .
C11 C12 Br2 122(4) . .
C13 C12 H12 120.0 . .
C13 C12 Br2 118(4) . .
Br2 C12 H12 2.4 . .
C14 C13 H13 120.0 . .
C14 C13 Br2' 126(4) . .
C12 C13 C14 120.0 . .
C12 C13 H13 120.0 . .
C12 C13 Br2' 114(4) . .
Br2' C13 H13 5.9 . .
N9 C16 N9 108(2) 23 .
N9 C16 H16 125.9 23 .
N9 C16 H16 125.9 . .
N9 C17 C17 105.0(18) . 23
N9 C17 C18 136(4) . .
C18 C17 C17 119(3) . 23
C17 C18 H18 121.4 . .
C19 C18 C17 117(5) . .
C19 C18 H18 121.4 . .
C18 C19 C19 123(3) . 23
C18 C19 H19 118.4 . .
C18 C19 Br3 114(4) . .
C19 C19 H19 118.4 23 .
C19 C19 Br3 122.5(18) 23 .
N8 C25 H25 125.4 . .
N8 C25 C26 126(4) . .
C25 C25 N8 109.3(15) 16_556 .
C25 C25 H25 125.4 16_556 .
C25 C25 C26 124(3) 16_556 .
N8 C24 N8 111(2) . 16_556
N8 C24 H24 124.4 16_556 .
N8 C24 H24 124.4 . .
N10 C20 N10 102.2(19) 20_655 .
N10 C20 H20 128.9 . .
N10 C20 H20 128.9 20_655 .
N10 C21 C22 132(5) . .
C21 C21 N10 107(2) 20_655 .
C21 C21 C22 119(3) 20_655 .
C21 C22 H22 117.8 . .
C21 C22 C23 124(5) . .
C23 C22 H22 117.8 . .
C22 C23 H23 122.5 . .
C22 C23 Br4 126(4) . .
C23 C23 C22 115(2) 20_655 .
C23 C23 H23 122.5 20_655 .
C23 C23 Br4 119.0(19) 20_655 .
C26 C27 H27 108.8 . .
C25 C26 H26 128.0 . .
C27 C26 C25 104(5) . .
C27 C26 H26 128.0 . .

loop_
_geom_bond_atom_site_label_1
_geom_bond_atom_site_label_2
_geom_bond_distance
_geom_bond_site_symmetry_2
Br1 C8 1.813(19) .
Zn1 N1 2.01(3) .
Zn1 N5 1.95(3) .
Zn1 N3 1.998(19) .
Zn1 N6 1.99(3) .
Zn2 N7 1.95(3) .
Zn2 N9 1.99(3) .
Zn2 N10 1.991(14) .
Zn2 N8 1.94(3) .
O1 N2 1.257(17) .
N1 C1 1.50(5) .
N1 C2 1.32(3) .
N7 C9 1.40(2) .
N7 C15 1.39(2) .
N9 C16 1.39(2) .
N9 C17 1.40(2) .
N2 O1 1.257(17) 16
N2 C2 1.51(2) .
N5 C5 1.33(3) .
N5 C6 1.46(3) .
N3 C3 1.435(19) .
N3 C4 1.413(18) .
N6 C9 1.398(19) .
N6 C10 1.41(2) .
N4 C4 1.50(2) .
N4 O2 1.265(14) 20_655
N4 O2 1.265(14) .
N10 C20 1.390(19) .
N10 C21 1.38(2) .
N8 C25 1.39(2) .
N8 C24 1.378(19) .
C1 C1 1.39(2) 16
C2 N1 1.32(3) 16
C5 N5 1.33(3) 24
C5 H5 0.9500 .
C6 C6 1.43(7) 24
C6 C7 1.38(4) .
C7 H7 0.9500 .
C7 C8 1.34(4) .
C8 C8 1.44(8) 24
C8 H8 0.9500 .
C3 C3 1.39(2) 20_655
C3 H3 0.9500 .
C4 N3 1.413(18) 20_655
C9 H9 0.9500 .
C14 H14 0.9500 .
C14 C15 1.3900 .
C14 C13 1.3900 .
C15 H15 0.9500 .
C15 C10 1.3900 .
C10 C11 1.3900 .
C11 H11 0.9500 .
C11 C12 1.3900 .
C12 H12 0.9500 .
C12 C13 1.3900 .
C12 Br2 1.822(19) .
C13 H13 0.9500 .
C13 Br2' 1.791(19) .
C16 N9 1.38(2) 23
C16 H16 0.9500 .
C17 C17 1.52(7) 23
C17 C18 1.47(5) .
C18 H18 0.9500 .
C18 C19 1.32(6) .
C19 C19 1.48(9) 23
C19 H19 0.9500 .
C19 Br3 1.82(2) .
C25 C25 1.36(6) 16_556
C25 H25 0.9500 .
C25 C26 1.55(10) .
C24 N8 1.378(19) 16_556
C24 H24 0.9500 .
C20 N10 1.390(19) 20_655
C20 H20 0.9500 .
C21 C21 1.37(9) 20_655
C21 C22 1.40(5) .
C22 H22 0.9500 .
C22 C23 1.54(5) .
C23 C23 1.41(10) 20_655
C23 H23 0.9500 .
C23 Br4 1.83(2) .
C27 H27 0.9635 .
C27 C26 1.46(10) .
C26 H26 0.9500 .

loop_
_geom_torsion_atom_site_label_1
_geom_torsion_atom_site_label_2
_geom_torsion_atom_site_label_3
_geom_torsion_atom_site_label_4
_geom_torsion
_geom_torsion_site_symmetry_1
_geom_torsion_site_symmetry_4
Zn1 N1 C1 C1 -177.4(7) . 16
Zn1 N1 C2 N1 177.4(8) . 16
Zn1 N1 C2 N2 -3(2) . .
Zn1 N5 C5 N5 179.5(13) . 24
Zn1 N5 C6 C6 -179.8(14) . 24
Zn1 N5 C6 C7 -4(5) . .
Zn1 N3 C3 C3 -167.5(8) . 20_655
Zn1 N3 C4 N3 167.7(8) . 20_655
Zn1 N3 C4 N4 -16(2) . .
Zn1 N6 C9 N7 170.6(14) . .
Zn1 N6 C10 C15 -169.7(17) . .
Zn1 N6 C10 C11 8(3) . .
Zn2 N7 C9 N6 173.7(16) . .
Zn2 N7 C15 C14 10(2) . .
Zn2 N7 C15 C10 -170.6(16) . .
Zn2 N9 C16 N9 175.1(15) . 23
Zn2 N9 C17 C17 -177(3) . 23
Zn2 N9 C17 C18 9(10) . .
Zn2 N10 C20 N10 174.4(13) . 20_655
Zn2 N10 C21 C21 -173.1(12) . 20_655
Zn2 N10 C21 C22 24(5) . .
Zn2 N8 C25 C25 166.9(13) . 16_556
Zn2 N8 C25 C26 -12.5(18) . .
Zn2 N8 C24 N8 -170.4(12) . 16_556
O1 N2 C2 N1 0(2) 16 16
O1 N2 C2 N1 0(2) . .
O1 N2 C2 N1 179.7(12) . 16
O1 N2 C2 N1 -179.7(12) 16 .
N7 C15 C10 N6 -1.9(16) . .
N7 C15 C10 C11 -179.8(13) . .
N9 C17 C18 C19 -176(7) . .
N5 C6 C7 C8 178(3) . .
N6 C10 C11 C12 -177.3(17) . .
N10 C21 C22 C23 177(3) . .
N8 C25 C26 C27 179.9(12) . .
C1 N1 C2 N1 0.3(14) . 16
C1 N1 C2 N2 179.7(13) . .
C2 N1 C1 C1 -0.2(8) . 16
C5 N5 C6 C6 0.4(9) . 24
C5 N5 C6 C7 176(4) . .
C6 N5 C5 N5 -0.6(15) . 24
C6 C6 C7 C8 -6(4) 24 .
C6 C7 C8 Br1 169(3) . .
C6 C7 C8 C8 6(4) . 24
C3 N3 C4 N3 1.1(15) . 20_655
C3 N3 C4 N4 177.7(14) . .
C4 N3 C3 C3 -0.7(9) . 20_655
C9 N7 C15 C14 -179.7(6) . .
C9 N7 C15 C10 0.1(12) . .
C9 N6 C10 C15 3(2) . .
C9 N6 C10 C11 -179.4(11) . .
C14 C15 C10 N6 177.9(13) . .
C14 C15 C10 C11 0.0 . .
C15 N7 C9 N6 1.8(15) . .
C15 C14 C13 C12 0.0 . .
C15 C14 C13 Br2' 179.1(19) . .
C15 C10 C11 C12 0.0 . .
C10 N6 C9 N7 -3(2) . .
C10 C11 C12 C13 0.0 . .
C10 C11 C12 Br2 -179(2) . .
C11 C12 C13 C14 0.0 . .
C11 C12 C13 Br2' -179.2(17) . .
C13 C14 C15 N7 179.8(17) . .
C13 C14 C15 C10 0.0 . .
C16 N9 C17 C17 3(4) . 23
C16 N9 C17 C18 -171(7) . .
C17 N9 C16 N9 -5(6) . 23
C17 C17 C18 C19 11(8) 23 .
C17 C18 C19 C19 -12(9) . 23
C17 C18 C19 Br3 159(5) . .
C25 N8 C24 N8 -3(2) . 16_556
C25 C25 C26 C27 0(2) 16_556 .
C24 N8 C25 C25 1.7(14) . 16_556
C24 N8 C25 C26 -177.8(18) . .
C20 N10 C21 C21 -3(4) . 20_655
C20 N10 C21 C22 -167(4) . .
C21 N10 C20 N10 5(6) . 20_655
C21 C21 C22 C23 15(4) 20_655 .
C21 C22 C23 C23 -15(4) . 20_655
C21 C22 C23 Br4 170(3) . .
Br2 C12 C13 C14 179.2(19) . .
Br2 C12 C13 Br2' 0.0(19) . .
O2 N4 C4 N3 -178.1(14) 20_655 .
O2 N4 C4 N3 2(2) . .
O2 N4 C4 N3 178.1(14) . 20_655
O2 N4 C4 N3 -2(2) 20_655 20_655

loop_
_smtbx_masks_void_nr
_smtbx_masks_void_average_x
_smtbx_masks_void_average_y
_smtbx_masks_void_average_z
_smtbx_masks_void_volume
_smtbx_masks_void_count_electrons
1 0.000 0.000 -0.606 13673.5 1092.0
2 0.000 0.500 0.000 325.4 168.4
3 0.000 0.500 0.500 64.5 56.3
4 0.333 0.667 -0.404 424.3 250.8
5 0.500 0.500 0.000 325.4 168.4
6 0.500 0.000 0.000 325.4 168.4
7 0.500 0.500 0.500 64.5 56.3
8 0.500 1.000 0.500 64.5 56.3
9 0.667 0.333 -0.108 424.3 243.0
